data_7205075
loop_
_publ_author_name
'Jin, Hai-Juan'
'Zhou, Bai-Bin'
'Yu, Yang'
'Zhao, Zhi-Feng'
'Su, Zhan-Hua'

_publ_section_title
;
 Inorganic--organic hybrids constructed from heteropolymolybdate anions
 and copper--organic fragments: syntheses, structures and properties
;
_journal_issue 2
_journal_name_full CrystEngComm
_journal_page_first 585
_journal_paper_doi 10.1039/c004063k
_journal_volume 13
_journal_year 2011
_chemical_absolute_configuration ad
_chemical_formula_moiety 'C36 H33 Cu3 Mo5 N18 O24 P2, H2 O'
_chemical_formula_sum 'C36 H35 Cu3 Mo5 N18 O25 P2'
_chemical_formula_weight 1852.11
_chemical_name_systematic
;
?
;
_space_group_IT_number 4
_symmetry_cell_setting monoclinic
_symmetry_space_group_name_Hall 'P 2yb'
_symmetry_space_group_name_H-M 'P 1 21 1'
_atom_sites_solution_hydrogens geom
_atom_sites_solution_primary direct
_atom_sites_solution_secondary difmap
_audit_creation_method SHELXL-97
_cell_angle_alpha 90.00
_cell_angle_beta 105.8650(10)
_cell_angle_gamma 90.00
_cell_formula_units_Z 2
_cell_length_a 11.8981(5)
_cell_length_b 18.8195(7)
_cell_length_c 12.6000(5)
_cell_measurement_reflns_used 3936
_cell_measurement_temperature 273(2)
_cell_measurement_theta_max 23.41
_cell_measurement_theta_min 2.35
_cell_volume 2713.88(19)
_computing_cell_refinement 'Bruker SMART'
_computing_data_collection 'Bruker SMART'
_computing_data_reduction 'Bruker SAINT'
_computing_molecular_graphics 'Bruker SHELXTL'
_computing_publication_material 'Bruker SHELXTL'
_computing_structure_refinement 'SHELXL-97 (Sheldrick, 1997)'
_computing_structure_solution 'SHELXS-97 (Sheldrick, 1990)'
_diffrn_ambient_temperature 273(2)
_diffrn_measured_fraction_theta_full 0.993
_diffrn_measured_fraction_theta_max 0.993
_diffrn_measurement_device_type 'CCD area detector'
_diffrn_measurement_method 'phi and omega scans'
_diffrn_radiation_monochromator graphite
_diffrn_radiation_source 'fine-focus sealed tube'
_diffrn_radiation_type MoK\a
_diffrn_radiation_wavelength 0.71073
_diffrn_reflns_av_R_equivalents 0.0392
_diffrn_reflns_av_sigmaI/netI 0.0835
_diffrn_reflns_limit_h_max 15
_diffrn_reflns_limit_h_min -15
_diffrn_reflns_limit_k_max 25
_diffrn_reflns_limit_k_min -24
_diffrn_reflns_limit_l_max 11
_diffrn_reflns_limit_l_min -16
_diffrn_reflns_number 19818
_diffrn_reflns_theta_full 28.29
_diffrn_reflns_theta_max 28.29
_diffrn_reflns_theta_min 2.35
_exptl_absorpt_coefficient_mu 2.429
_exptl_absorpt_correction_T_max 0.712
_exptl_absorpt_correction_T_min 0.668
_exptl_absorpt_correction_type refdelf
_exptl_absorpt_process_details SADABS
_exptl_crystal_colour green
_exptl_crystal_density_diffrn 2.266
_exptl_crystal_density_meas 2.266
_exptl_crystal_density_method 'not measured'
_exptl_crystal_description block
_exptl_crystal_F_000 1808.0
_exptl_crystal_size_max 0.17
_exptl_crystal_size_mid 0.15
_exptl_crystal_size_min 0.14
_refine_diff_density_max 0.830
_refine_diff_density_min -0.769
_refine_diff_density_rms 0.140
_refine_ls_abs_structure_details 'Flack H D (1983), Acta Cryst. A39, 876-881'
_refine_ls_abs_structure_Flack 0.004(13)
_refine_ls_extinction_method none
_refine_ls_goodness_of_fit_ref 1.001
_refine_ls_hydrogen_treatment constr
_refine_ls_matrix_type full
_refine_ls_number_parameters 803
_refine_ls_number_reflns 6930
_refine_ls_number_restraints 1
_refine_ls_restrained_S_all 1.001
_refine_ls_R_factor_all 0.0597
_refine_ls_R_factor_gt 0.0451
_refine_ls_shift/su_max 0.000
_refine_ls_shift/su_mean 0.000
_refine_ls_structure_factor_coef Fsqd
_refine_ls_weighting_details 'calc w=1/[\s^2^(Fo^2^)+(0.0235P)^2^+0.0000P] where P=(Fo^2^+2Fc^2^)/3'
_refine_ls_weighting_scheme calc
_refine_ls_wR_factor_gt 0.0764
_refine_ls_wR_factor_ref 0.0851
_reflns_number_gt 10346
_reflns_number_total 6930
_reflns_threshold_expression >2sigma(I)
_cod_data_source_file C004063K.TXT
_cod_data_source_block jhj127_0m
_cod_depositor_comments
;
The following automatic conversions were performed:
'_symmetry_cell_setting' value 'Monoclinic' changed to 'monoclinic'
according to '/home/saulius/struct/CIF-dictionaries/cif_core.dic'
dictionary named 'cif_core.dic' version 2.4.1 from 2010-06-29.

Automatic conversion script
Id: cif_fix_enum 1555 2011-01-17 13:19:09Z saulius 
;
_cod_original_sg_symbol_H-M 'P 21'
_cod_database_code 7205075

loop_
_symmetry_equiv_pos_as_xyz
'x, y, z'
'-x, y+1/2, -z'

loop_
_atom_site_label
_atom_site_type_symbol
_atom_site_fract_x
_atom_site_fract_y
_atom_site_fract_z
_atom_site_U_iso_or_equiv
_atom_site_adp_type
_atom_site_occupancy
_atom_site_symmetry_multiplicity
_atom_site_calc_flag
_atom_site_refinement_flags
_atom_site_disorder_assembly
_atom_site_disorder_group
O1W O 0.4190(5) 0.1090(3) 0.9322(6) 0.0572(18) Uani 1 1 d . . .
H1WA H 0.4780 0.0902 0.9175 0.069 Uiso 1 1 d R . .
H1WB H 0.3942 0.0926 0.9844 0.069 Uiso 1 1 d R . .
C1 C 0.2251(7) 0.5527(4) 0.7445(7) 0.035(2) Uani 1 1 d . . .
H6 H 0.1864 0.5892 0.6995 0.043 Uiso 1 1 calc R . .
C2 C 0.2985(7) 0.5619(4) 0.8457(7) 0.037(2) Uani 1 1 d . . .
H5 H 0.3193 0.6046 0.8829 0.045 Uiso 1 1 calc R . .
C3 C -0.0522(6) 0.2418(4) -0.2598(6) 0.0269(16) Uani 1 1 d . . .
N1 N 0.8365(5) 0.4449(3) -0.0310(5) 0.0284(14) Uani 1 1 d . . .
C4 C 0.6026(6) 0.2344(4) -0.2354(6) 0.0315(17) Uani 1 1 d . . .
H25 H 0.6410 0.1981 -0.1898 0.038 Uiso 1 1 calc R . .
N2 N -0.1576(5) 0.3306(3) 0.3887(6) 0.0352(17) Uani 1 1 d . . .
H2 H -0.2289 0.3376 0.3515 0.042 Uiso 1 1 calc R . .
C5 C -0.0905(6) 0.3755(4) 0.4610(6) 0.0234(15) Uani 1 1 d . . .
C6 C -0.0047(6) 0.3509(4) -0.1782(6) 0.0294(17) Uani 1 1 d . . .
H26 H 0.0443 0.3795 -0.1251 0.035 Uiso 1 1 calc R . .
C7 C 0.5459(6) 0.3393(4) -0.2994(6) 0.0226(15) Uani 1 1 d . . .
C8 C 0.2830(6) 0.4493(4) 0.8034(6) 0.0226(15) Uani 1 1 d . . .
N3 N 0.6143(5) 0.3071(3) -0.2111(5) 0.0238(13) Uani 1 1 d . . .
C9 C 0.5441(6) 0.4162(4) -0.2951(6) 0.0232(15) Uani 1 1 d . . .
C10 C 0.9277(6) 0.4109(4) 0.0348(6) 0.0292(16) Uani 1 1 d . . .
N4 N 0.3361(5) 0.4958(3) 0.8827(5) 0.0305(15) Uani 1 1 d . . .
H4 H 0.3847 0.4855 0.9450 0.037 Uiso 1 1 calc R . .
N5 N 0.4882(5) 0.4645(3) -0.3670(5) 0.0293(15) Uani 1 1 d . . .
H5A H 0.4424 0.4563 -0.4315 0.035 Uiso 1 1 calc R . .
N6 N 0.4915(5) 0.2934(3) -0.3768(5) 0.0256(14) Uani 1 1 d . . .
H6A H 0.4442 0.3039 -0.4397 0.031 Uiso 1 1 calc R . .
Mo1 Mo 0.57330(5) 0.40907(3) 0.14035(5) 0.01969(13) Uani 1 1 d . . .
Mo2 Mo 0.30986(5) 0.22734(3) 0.32235(5) 0.02104(13) Uani 1 1 d . . .
Mo3 Mo 0.53372(5) 0.23793(3) 0.20579(5) 0.02153(13) Uani 1 1 d . . .
Mo4 Mo 0.35837(5) 0.50959(3) 0.19396(5) 0.02065(13) Uani 1 1 d . . .
Mo5 Mo 0.22966(5) 0.39470(3) 0.36342(5) 0.02007(13) Uani 1 1 d . . .
Cu1 Cu 0.12091(7) 0.41653(5) 0.60466(7) 0.02392(19) Uani 1 1 d . . .
Cu2 Cu 0.14866(7) 0.22616(5) -0.08215(7) 0.02468(19) Uani 1 1 d . . .
Cu3 Cu 0.70027(7) 0.37758(5) -0.09469(8) 0.0259(2) Uani 1 1 d . . .
P1 P 0.28298(14) 0.34358(9) 0.10334(15) 0.0167(4) Uani 1 1 d . . .
P2 P 0.50947(14) 0.37288(9) 0.37597(15) 0.0183(4) Uani 1 1 d . . .
O2 O 0.4488(4) 0.5630(3) 0.2870(5) 0.0343(13) Uani 1 1 d . . .
O3 O 0.2216(4) 0.4347(2) 0.4844(4) 0.0250(11) Uani 1 1 d . . .
O4 O 0.4871(3) 0.4184(2) 0.2682(4) 0.0182(10) Uani 1 1 d . . .
O5 O 0.2685(4) 0.5693(2) 0.1097(4) 0.0326(13) Uani 1 1 d . . .
O6 O 0.4204(3) 0.3986(2) 0.4344(3) 0.0190(10) Uani 1 1 d . . .
O7 O 0.4084(4) 0.3249(2) 0.1012(4) 0.0182(10) Uani 1 1 d . . .
O8 O 0.6278(4) 0.3217(2) 0.2159(4) 0.0205(10) Uani 1 1 d . . .
O9 O 0.3841(4) 0.1989(2) 0.2077(4) 0.0216(10) Uani 1 1 d . . .
O10 O 0.2613(4) 0.4229(2) 0.0848(4) 0.0199(10) Uani 1 1 d . . .
O11 O 0.2630(4) 0.3249(2) 0.2170(4) 0.0210(10) Uani 1 1 d . . .
O12 O 0.5754(4) 0.3872(3) 0.0073(4) 0.0271(11) Uani 1 1 d . . .
O13 O 0.4814(4) 0.2940(2) 0.3436(4) 0.0193(10) Uani 1 1 d . . .
O14 O 0.6300(4) 0.1876(3) 0.2999(5) 0.0340(13) Uani 1 1 d . . .
N7 N 0.2240(5) 0.3439(3) 0.7036(5) 0.0280(14) Uani 1 1 d . . .
O15 O 0.5412(4) 0.2045(2) 0.0816(4) 0.0299(12) Uani 1 1 d . . .
O16 O 0.6331(4) 0.3821(2) 0.4454(4) 0.0251(11) Uani 1 1 d . . .
N8 N 0.2153(5) 0.4826(3) 0.7170(5) 0.0269(14) Uani 1 1 d . . .
O17 O 0.3791(4) 0.1713(3) 0.4247(4) 0.0312(12) Uani 1 1 d . . .
O18 O 0.2678(4) 0.2985(2) 0.4145(4) 0.0243(11) Uani 1 1 d . . .
O19 O 0.6970(4) 0.4554(3) 0.1923(4) 0.0349(13) Uani 1 1 d . . .
O20 O 0.0861(4) 0.3840(3) 0.2936(4) 0.0263(11) Uani 1 1 d . . .
O21 O 0.1787(4) 0.1879(3) 0.2657(5) 0.0347(13) Uani 1 1 d . . .
N9 N 0.3605(5) 0.3247(3) 0.8586(5) 0.0278(14) Uani 1 1 d . . .
H9 H 0.4116 0.3326 0.9205 0.033 Uiso 1 1 calc R . .
O22 O 0.1938(4) 0.3033(2) 0.0143(4) 0.0266(12) Uani 1 1 d . . .
O23 O 0.4624(4) 0.4873(2) 0.0987(4) 0.0210(10) Uani 1 1 d . . .
N10 N -0.0202(5) 0.4807(3) 0.5610(5) 0.0290(14) Uani 1 1 d . . .
O24 O 0.2634(4) 0.4727(2) 0.2819(4) 0.0241(11) Uani 1 1 d . . .
O25 O 0.2539(5) 0.1590(3) 0.0129(4) 0.0332(13) Uani 1 1 d . . .
H13 H 0.2765 0.1755 0.0754 0.050 Uiso 1 1 calc R . .
N11 N 0.0153(5) 0.3486(3) 0.5040(5) 0.0259(14) Uani 1 1 d . . .
N12 N 0.0205(5) 0.2825(3) -0.1809(5) 0.0240(13) Uani 1 1 d . . .
N13 N 0.0813(5) 0.1492(3) -0.1892(5) 0.0284(14) Uani 1 1 d . . .
N14 N 0.8081(5) 0.3083(3) 0.0031(5) 0.0322(15) Uani 1 1 d . . .
C11 C 0.2939(6) 0.3728(4) 0.7954(6) 0.0242(15) Uani 1 1 d . . .
N15 N 0.9811(5) 0.2887(3) 0.1168(5) 0.0344(16) Uani 1 1 d . . .
H15 H 1.0515 0.2956 0.1566 0.041 Uiso 1 1 calc R . .
N16 N 1.0242(6) 0.4516(3) 0.0557(6) 0.0380(17) Uani 1 1 d . . .
H16 H 1.0926 0.4396 0.0952 0.046 Uiso 1 1 calc R . .
C12 C 0.5875(7) 0.5182(4) -0.2183(7) 0.0362(19) Uani 1 1 d . . .
H20 H 0.6182 0.5534 -0.1667 0.043 Uiso 1 1 calc R . .
C13 C 0.8790(6) 0.5096(4) -0.0505(7) 0.0342(18) Uani 1 1 d . . .
H19 H 0.8356 0.5452 -0.0944 0.041 Uiso 1 1 calc R . .
C14 C 0.9951(7) 0.5141(4) 0.0043(7) 0.040(2) Uani 1 1 d . . .
H18 H 1.0441 0.5528 0.0056 0.048 Uiso 1 1 calc R . .
C15 C -0.0192(6) 0.1696(4) -0.2648(6) 0.0282(17) Uani 1 1 d . . .
N17 N 0.6071(5) 0.4472(3) -0.2024(5) 0.0275(14) Uani 1 1 d . . .
C16 C 0.5169(7) 0.5297(4) -0.3199(7) 0.035(2) Uani 1 1 d . . .
H21 H 0.4923 0.5735 -0.3519 0.042 Uiso 1 1 calc R . .
C17 C 0.5251(6) 0.2256(4) -0.3378(6) 0.0322(17) Uani 1 1 d . . .
H24 H 0.5002 0.1828 -0.3736 0.039 Uiso 1 1 calc R . .
C18 C 0.3340(6) 0.2603(4) 0.8083(7) 0.0324(18) Uani 1 1 d . . .
H1 H 0.3676 0.2168 0.8339 0.039 Uiso 1 1 calc R . .
C19 C 0.8138(7) 0.2375(5) 0.0331(7) 0.043(2) Uani 1 1 d . . .
H14 H 0.7543 0.2043 0.0093 0.051 Uiso 1 1 calc R . .
N18 N -0.2126(5) 0.4804(3) 0.4857(6) 0.0379(17) Uani 1 1 d . . .
H18A H -0.2810 0.4666 0.4487 0.046 Uiso 1 1 calc R . .
C20 C 0.9109(6) 0.3376(4) 0.0575(6) 0.0272(17) Uani 1 1 d . . .
C21 C -0.1123(6) 0.4457(4) 0.4981(6) 0.0273(17) Uani 1 1 d . . .
C22 C 0.0148(6) 0.2824(4) 0.4556(6) 0.0308(18) Uani 1 1 d . . .
H7 H 0.0775 0.2510 0.4697 0.037 Uiso 1 1 calc R . .
C23 C -0.0918(6) 0.2709(4) 0.3846(7) 0.0343(19) Uani 1 1 d . . .
H8 H -0.1157 0.2307 0.3416 0.041 Uiso 1 1 calc R . .
C24 C -0.1008(7) 0.3812(5) -0.2509(7) 0.042(2) Uani 1 1 d . . .
H27 H -0.1136 0.4298 -0.2471 0.051 Uiso 1 1 calc R . .
C25 C 0.2481(6) 0.2723(4) 0.7126(7) 0.0327(18) Uani 1 1 d . . .
H2A H 0.2120 0.2377 0.6619 0.039 Uiso 1 1 calc R . .
C26 C 0.1149(7) 0.0826(4) -0.1974(7) 0.0351(19) Uani 1 1 d . . .
H33 H 0.1840 0.0673 -0.1481 0.042 Uiso 1 1 calc R . .
C27 C -0.1536(6) 0.2699(5) -0.3347(6) 0.0334(19) Uani 1 1 d . . .
C28 C -0.0864(7) 0.1242(5) -0.3435(7) 0.036(2) Uani 1 1 d . . .
C29 C -0.2230(7) 0.2214(6) -0.4155(7) 0.050(2) Uani 1 1 d . . .
H29 H -0.2910 0.2377 -0.4652 0.060 Uiso 1 1 calc R . .
C30 C -0.0674(7) 0.5423(4) 0.5902(8) 0.044(2) Uani 1 1 d . . .
H12 H -0.0251 0.5779 0.6349 0.053 Uiso 1 1 calc R . .
C31 C 0.9211(7) 0.2243(5) 0.1034(7) 0.042(2) Uani 1 1 d . . .
H34 H 0.9487 0.1811 0.1358 0.051 Uiso 1 1 calc R . .
C32 C 0.0543(9) 0.0355(5) -0.2735(8) 0.053(3) Uani 1 1 d . . .
H32 H 0.0813 -0.0108 -0.2742 0.063 Uiso 1 1 calc R . .
C33 C -0.1752(7) 0.3425(5) -0.3262(7) 0.047(2) Uani 1 1 d . . .
H28 H -0.2412 0.3633 -0.3729 0.057 Uiso 1 1 calc R . .
C34 C -0.1852(7) 0.5430(5) 0.5438(8) 0.045(2) Uani 1 1 d . . .
H11 H -0.2370 0.5788 0.5502 0.054 Uiso 1 1 calc R . .
C35 C -0.0461(8) 0.0561(5) -0.3487(8) 0.046(2) Uani 1 1 d . . .
H31 H -0.0866 0.0247 -0.4026 0.055 Uiso 1 1 calc R . .
C36 C -0.1909(7) 0.1519(6) -0.4204(7) 0.050(3) Uani 1 1 d . . .
H30 H -0.2368 0.1221 -0.4738 0.059 Uiso 1 1 calc R . .

loop_
_atom_site_aniso_label
_atom_site_aniso_U_11
_atom_site_aniso_U_22
_atom_site_aniso_U_33
_atom_site_aniso_U_23
_atom_site_aniso_U_13
_atom_site_aniso_U_12
O1W 0.051(4) 0.048(4) 0.072(5) -0.016(4) 0.017(4) 0.018(3)
C1 0.047(5) 0.017(4) 0.037(5) 0.007(4) 0.003(4) -0.004(3)
C2 0.044(5) 0.027(4) 0.032(5) -0.009(4) -0.004(4) -0.012(4)
C3 0.020(4) 0.041(5) 0.017(4) -0.003(3) 0.001(3) -0.002(3)
N1 0.027(3) 0.026(3) 0.032(4) -0.003(3) 0.006(3) 0.001(3)
C4 0.033(4) 0.026(4) 0.035(4) 0.004(4) 0.009(4) 0.001(3)
N2 0.019(3) 0.036(4) 0.039(4) -0.003(3) -0.011(3) -0.004(3)
C5 0.017(3) 0.026(4) 0.025(4) 0.000(3) 0.002(3) -0.002(3)
C6 0.031(4) 0.031(4) 0.027(4) 0.001(3) 0.009(4) 0.002(3)
C7 0.022(4) 0.023(4) 0.022(4) 0.005(3) 0.006(3) 0.003(3)
C8 0.019(4) 0.033(4) 0.013(4) -0.006(3) 0.000(3) -0.009(3)
N3 0.027(3) 0.024(3) 0.022(3) 0.002(3) 0.008(3) 0.005(2)
C9 0.027(4) 0.022(3) 0.019(4) 0.005(3) 0.004(3) 0.000(3)
C10 0.024(4) 0.038(4) 0.023(4) -0.007(4) 0.002(3) 0.001(3)
N4 0.031(4) 0.033(4) 0.021(3) 0.000(3) -0.003(3) -0.004(3)
N5 0.039(4) 0.019(3) 0.024(4) -0.001(3) -0.002(3) -0.001(3)
N6 0.036(4) 0.018(3) 0.018(3) 0.005(3) 0.000(3) 0.001(3)
Mo1 0.0173(3) 0.0221(3) 0.0191(3) 0.0018(3) 0.0039(2) -0.0011(2)
Mo2 0.0223(3) 0.0179(3) 0.0214(3) 0.0029(3) 0.0036(2) -0.0015(2)
Mo3 0.0199(3) 0.0181(3) 0.0247(3) -0.0023(3) 0.0031(2) 0.0019(2)
Mo4 0.0227(3) 0.0149(3) 0.0235(3) 0.0001(3) 0.0049(3) -0.0010(2)
Mo5 0.0192(3) 0.0222(3) 0.0186(3) 0.0001(3) 0.0048(2) 0.0009(2)
Cu1 0.0210(4) 0.0261(5) 0.0214(5) -0.0009(4) 0.0002(4) -0.0014(4)
Cu2 0.0231(4) 0.0218(4) 0.0249(5) -0.0048(4) -0.0007(4) -0.0018(4)
Cu3 0.0206(4) 0.0298(5) 0.0241(5) 0.0019(4) 0.0007(4) 0.0004(4)
P1 0.0157(9) 0.0160(8) 0.0173(9) -0.0018(7) 0.0024(7) 0.0000(6)
P2 0.0173(8) 0.0199(9) 0.0157(9) 0.0000(7) 0.0013(7) -0.0011(7)
O2 0.038(3) 0.025(3) 0.037(3) -0.008(2) 0.005(3) -0.006(2)
O3 0.024(3) 0.026(3) 0.027(3) 0.000(2) 0.009(2) -0.001(2)
O4 0.016(2) 0.017(2) 0.020(2) 0.000(2) 0.0021(19) 0.0029(18)
O5 0.038(3) 0.023(3) 0.034(3) 0.005(2) 0.003(3) 0.007(2)
O6 0.019(2) 0.022(2) 0.016(2) 0.000(2) 0.0048(19) 0.0004(19)
O7 0.014(2) 0.022(2) 0.017(3) -0.002(2) 0.0012(19) 0.0016(18)
O8 0.015(2) 0.026(2) 0.017(2) -0.003(2) -0.0027(19) -0.0006(18)
O9 0.024(3) 0.017(2) 0.019(3) -0.004(2) -0.001(2) -0.0024(19)
O10 0.020(2) 0.018(2) 0.021(3) 0.002(2) 0.004(2) 0.0034(18)
O11 0.021(2) 0.020(2) 0.024(3) 0.005(2) 0.010(2) 0.0037(19)
O12 0.024(2) 0.032(3) 0.026(3) 0.001(2) 0.008(2) 0.005(2)
O13 0.020(2) 0.015(2) 0.021(3) -0.001(2) 0.002(2) -0.0027(18)
O14 0.035(3) 0.024(3) 0.039(3) 0.000(2) 0.002(3) 0.004(2)
N7 0.030(3) 0.023(3) 0.027(4) -0.002(3) 0.002(3) 0.005(3)
O15 0.028(3) 0.028(3) 0.033(3) -0.009(2) 0.007(2) 0.004(2)
O16 0.017(2) 0.033(3) 0.021(3) -0.002(2) -0.002(2) -0.001(2)
N8 0.028(3) 0.030(3) 0.016(3) 0.001(3) -0.004(3) -0.002(3)
O17 0.039(3) 0.021(3) 0.031(3) 0.002(2) 0.007(3) 0.004(2)
O18 0.029(3) 0.023(3) 0.023(3) 0.007(2) 0.010(2) 0.000(2)
O19 0.024(3) 0.035(3) 0.042(4) 0.002(3) 0.003(3) -0.011(2)
O20 0.020(2) 0.033(3) 0.024(3) -0.002(2) 0.003(2) -0.003(2)
O21 0.029(3) 0.034(3) 0.040(3) 0.001(3) 0.008(3) -0.006(2)
N9 0.021(3) 0.037(4) 0.020(3) -0.001(3) -0.004(3) 0.002(3)
O22 0.022(3) 0.023(3) 0.028(3) -0.009(2) -0.005(2) -0.001(2)
O23 0.026(3) 0.019(2) 0.019(3) 0.005(2) 0.006(2) 0.0005(19)
N10 0.021(3) 0.034(4) 0.030(4) -0.002(3) 0.002(3) -0.002(3)
O24 0.024(3) 0.025(3) 0.024(3) 0.002(2) 0.009(2) -0.001(2)
O25 0.041(3) 0.027(3) 0.024(3) -0.004(2) -0.004(3) 0.002(2)
N11 0.017(3) 0.034(3) 0.026(3) -0.009(3) 0.005(3) -0.004(3)
N12 0.023(3) 0.027(3) 0.018(3) -0.002(3) -0.001(3) 0.001(2)
N13 0.032(4) 0.024(3) 0.027(4) -0.007(3) 0.002(3) -0.002(3)
N14 0.023(3) 0.039(4) 0.027(4) 0.003(3) -0.007(3) -0.007(3)
C11 0.025(4) 0.026(4) 0.018(4) -0.002(3) -0.001(3) 0.002(3)
N15 0.025(3) 0.037(4) 0.030(4) -0.001(3) -0.013(3) 0.004(3)
N16 0.027(4) 0.029(4) 0.047(4) -0.003(3) -0.009(3) 0.003(3)
C12 0.043(5) 0.024(4) 0.036(5) -0.008(4) 0.001(4) 0.001(3)
C13 0.034(4) 0.025(4) 0.039(5) -0.001(4) 0.002(4) 0.004(3)
C14 0.028(4) 0.028(4) 0.059(6) -0.008(4) 0.001(4) -0.002(3)
C15 0.022(4) 0.032(4) 0.030(4) -0.008(3) 0.006(3) -0.007(3)
N17 0.031(4) 0.023(3) 0.026(4) -0.005(3) 0.005(3) 0.001(3)
C16 0.055(5) 0.018(4) 0.031(5) 0.001(3) 0.008(4) 0.005(3)
C17 0.034(4) 0.030(4) 0.031(4) 0.005(4) 0.006(4) 0.003(4)
C18 0.035(4) 0.024(4) 0.038(5) 0.012(4) 0.009(4) 0.007(3)
C19 0.040(5) 0.036(5) 0.044(5) 0.018(4) -0.004(4) -0.012(4)
N18 0.022(3) 0.028(4) 0.058(5) -0.001(3) 0.002(3) 0.001(3)
C20 0.021(4) 0.035(4) 0.022(4) 0.000(3) 0.000(3) 0.005(3)
C21 0.027(4) 0.027(4) 0.025(4) 0.004(3) 0.001(3) 0.006(3)
C22 0.027(4) 0.031(4) 0.038(5) -0.005(4) 0.013(4) -0.002(3)
C23 0.029(4) 0.030(4) 0.040(5) -0.003(4) 0.002(4) -0.004(3)
C24 0.054(5) 0.047(5) 0.034(5) 0.009(4) 0.024(4) 0.009(5)
C25 0.028(4) 0.034(4) 0.032(5) 0.002(4) 0.001(4) -0.003(3)
C26 0.038(5) 0.030(4) 0.030(5) -0.003(4) -0.002(4) 0.001(3)
C27 0.021(4) 0.055(5) 0.024(4) 0.009(4) 0.004(3) 0.003(4)
C28 0.026(4) 0.051(5) 0.031(5) -0.010(4) 0.008(4) -0.017(4)
C29 0.033(5) 0.078(7) 0.036(5) 0.005(5) 0.006(4) -0.009(5)
C30 0.035(5) 0.037(5) 0.055(6) -0.010(4) 0.006(4) -0.004(4)
C31 0.046(5) 0.034(5) 0.039(5) 0.008(4) -0.002(4) -0.003(4)
C32 0.066(7) 0.042(5) 0.056(6) -0.022(5) 0.026(6) -0.025(5)
C33 0.034(5) 0.078(7) 0.034(5) 0.018(5) 0.015(4) 0.024(5)
C34 0.031(5) 0.037(5) 0.070(7) -0.001(5) 0.018(5) 0.006(4)
C35 0.050(6) 0.046(5) 0.045(6) -0.020(5) 0.017(5) -0.031(4)
C36 0.038(5) 0.085(7) 0.023(5) -0.020(5) 0.004(4) -0.024(5)

loop_
_atom_type_symbol
_atom_type_description
_atom_type_scat_dispersion_real
_atom_type_scat_dispersion_imag
_atom_type_scat_source
C C 0.0033 0.0016 'International Tables Vol C Tables 4.2.6.8 and 6.1.1.4'
H H 0.0000 0.0000 'International Tables Vol C Tables 4.2.6.8 and 6.1.1.4'
N N 0.0061 0.0033 'International Tables Vol C Tables 4.2.6.8 and 6.1.1.4'
O O 0.0106 0.0060 'International Tables Vol C Tables 4.2.6.8 and 6.1.1.4'
P P 0.1023 0.0942 'International Tables Vol C Tables 4.2.6.8 and 6.1.1.4'
Cu Cu 0.3201 1.2651 'International Tables Vol C Tables 4.2.6.8 and 6.1.1.4'
Mo Mo -1.6832 0.6857 'International Tables Vol C Tables 4.2.6.8 and 6.1.1.4'

loop_
_geom_angle_atom_site_label_1
_geom_angle_atom_site_label_2
_geom_angle_atom_site_label_3
_geom_angle
_geom_angle_site_symmetry_1
_geom_angle_site_symmetry_3
_geom_angle_publ_flag
H1WA O1W H1WB 120.0 . . ?
C2 C1 N8 110.7(7) . . ?
C2 C1 H6 124.6 . . ?
N8 C1 H6 124.6 . . ?
C1 C2 N4 105.9(7) . . ?
C1 C2 H5 127.0 . . ?
N4 C2 H5 127.0 . . ?
N12 C3 C27 122.1(7) . . ?
N12 C3 C15 116.3(6) . . ?
C27 C3 C15 121.6(7) . . ?
C10 N1 C13 105.1(6) . . ?
C10 N1 Cu3 111.7(5) . . ?
C13 N1 Cu3 140.9(5) . . ?
C17 C4 N3 108.9(7) . . ?
C17 C4 H25 125.5 . . ?
N3 C4 H25 125.5 . . ?
C5 N2 C23 107.6(6) . . ?
C5 N2 H2 126.2 . . ?
C23 N2 H2 126.2 . . ?
N11 C5 N2 111.0(6) . . ?
N11 C5 C21 116.8(6) . . ?
N2 C5 C21 132.2(7) . . ?
N12 C6 C24 122.6(8) . . ?
N12 C6 H26 118.7 . . ?
C24 C6 H26 118.7 . . ?
N6 C7 N3 112.4(6) . . ?
N6 C7 C9 131.8(7) . . ?
N3 C7 C9 115.8(7) . . ?
N8 C8 N4 111.1(7) . . ?
N8 C8 C11 117.2(6) . . ?
N4 C8 C11 131.5(7) . . ?
C7 N3 C4 105.1(6) . . ?
C7 N3 Cu3 112.2(5) . . ?
C4 N3 Cu3 142.7(5) . . ?
N5 C9 N17 110.8(6) . . ?
N5 C9 C7 132.0(7) . . ?
N17 C9 C7 117.2(6) . . ?
N1 C10 N16 110.8(7) . . ?
N1 C10 C20 116.8(6) . . ?
N16 C10 C20 131.8(7) . . ?
C8 N4 C2 107.2(6) . . ?
C8 N4 H4 126.4 . . ?
C2 N4 H4 126.4 . . ?
C9 N5 C16 107.4(6) . . ?
C9 N5 H5A 126.3 . . ?
C16 N5 H5A 126.3 . . ?
C7 N6 C17 107.6(6) . . ?
C7 N6 H6A 126.2 . . ?
C17 N6 H6A 126.2 . . ?
O19 Mo1 O12 104.9(2) . . ?
O19 Mo1 O8 96.3(2) . . ?
O12 Mo1 O8 100.6(2) . . ?
O19 Mo1 O23 99.7(2) . . ?
O12 Mo1 O23 96.1(2) . . ?
O8 Mo1 O23 152.97(19) . . ?
O19 Mo1 O4 102.3(2) . . ?
O12 Mo1 O4 152.15(18) . . ?
O8 Mo1 O4 82.15(18) . . ?
O23 Mo1 O4 73.28(17) . . ?
O19 Mo1 O7 167.3(2) . . ?
O12 Mo1 O7 82.82(19) . . ?
O8 Mo1 O7 72.05(16) . . ?
O23 Mo1 O7 89.32(16) . . ?
O4 Mo1 O7 71.60(15) . . ?
O17 Mo2 O21 104.3(2) . . ?
O17 Mo2 O18 97.3(2) . . ?
O21 Mo2 O18 101.4(2) . . ?
O17 Mo2 O9 99.6(2) . . ?
O21 Mo2 O9 96.7(2) . . ?
O18 Mo2 O9 151.28(18) . . ?
O17 Mo2 O11 161.7(2) . . ?
O21 Mo2 O11 93.3(2) . . ?
O18 Mo2 O11 73.99(18) . . ?
O9 Mo2 O11 82.95(17) . . ?
O17 Mo2 O13 91.1(2) . . ?
O21 Mo2 O13 162.0(2) . . ?
O18 Mo2 O13 85.47(17) . . ?
O9 Mo2 O13 71.19(17) . . ?
O11 Mo2 O13 72.43(15) . . ?
O14 Mo3 O15 103.9(2) . . ?
O14 Mo3 O8 98.2(2) . . ?
O15 Mo3 O8 100.8(2) . . ?
O14 Mo3 O9 103.2(2) . . ?
O15 Mo3 O9 98.6(2) . . ?
O8 Mo3 O9 146.62(19) . . ?
O14 Mo3 O13 89.9(2) . . ?
O15 Mo3 O13 165.56(19) . . ?
O8 Mo3 O13 81.00(17) . . ?
O9 Mo3 O13 73.73(17) . . ?
O14 Mo3 O7 169.0(2) . . ?
O15 Mo3 O7 85.82(19) . . ?
O8 Mo3 O7 74.63(17) . . ?
O9 Mo3 O7 80.05(17) . . ?
O13 Mo3 O7 80.84(15) . . ?
O2 Mo4 O5 102.2(2) . . ?
O2 Mo4 O24 100.3(2) . . ?
O5 Mo4 O24 103.3(2) . . ?
O2 Mo4 O23 99.3(2) . . ?
O5 Mo4 O23 98.7(2) . . ?
O24 Mo4 O23 146.56(18) . . ?
O2 Mo4 O10 169.5(2) . . ?
O5 Mo4 O10 88.1(2) . . ?
O24 Mo4 O10 78.72(18) . . ?
O23 Mo4 O10 77.15(17) . . ?
O2 Mo4 O4 86.3(2) . . ?
O5 Mo4 O4 166.0(2) . . ?
O24 Mo4 O4 85.83(17) . . ?
O23 Mo4 O4 68.66(16) . . ?
O10 Mo4 O4 83.22(15) . . ?
O20 Mo5 O3 102.6(2) . . ?
O20 Mo5 O24 98.2(2) . . ?
O3 Mo5 O24 102.3(2) . . ?
O20 Mo5 O18 99.9(2) . . ?
O3 Mo5 O18 100.3(2) . . ?
O24 Mo5 O18 147.12(19) . . ?
O20 Mo5 O6 171.54(19) . . ?
O3 Mo5 O6 85.78(19) . . ?
O24 Mo5 O6 81.16(18) . . ?
O18 Mo5 O6 76.96(18) . . ?
O20 Mo5 O11 83.74(19) . . ?
O3 Mo5 O11 169.91(19) . . ?
O24 Mo5 O11 84.40(18) . . ?
O18 Mo5 O11 70.63(18) . . ?
O6 Mo5 O11 87.80(15) . . ?
N8 Cu1 N11 173.5(2) . . ?
N8 Cu1 N10 94.9(2) . . ?
N11 Cu1 N10 83.0(2) . . ?
N8 Cu1 N7 81.6(2) . . ?
N11 Cu1 N7 97.5(2) . . ?
N10 Cu1 N7 153.0(2) . . ?
N8 Cu1 O3 94.9(2) . . ?
N11 Cu1 O3 91.7(2) . . ?
N10 Cu1 O3 106.8(2) . . ?
N7 Cu1 O3 100.2(2) . . ?
O22 Cu2 O25 94.7(2) . . ?
O22 Cu2 N12 91.5(2) . . ?
O25 Cu2 N12 170.4(2) . . ?
O22 Cu2 N13 173.0(2) . . ?
O25 Cu2 N13 91.0(2) . . ?
N12 Cu2 N13 82.3(2) . . ?
N17 Cu3 N14 173.1(3) . . ?
N17 Cu3 N3 82.0(2) . . ?
N14 Cu3 N3 97.5(2) . . ?
N17 Cu3 N1 95.4(2) . . ?
N14 Cu3 N1 81.7(2) . . ?
N3 Cu3 N1 151.3(2) . . ?
N17 Cu3 O12 90.3(2) . . ?
N14 Cu3 O12 96.6(2) . . ?
N3 Cu3 O12 100.8(2) . . ?
N1 Cu3 O12 107.9(2) . . ?
O22 P1 O10 108.7(3) . . ?
O22 P1 O7 111.0(3) . . ?
O10 P1 O7 110.2(2) . . ?
O22 P1 O11 108.4(3) . . ?
O10 P1 O11 107.5(3) . . ?
O7 P1 O11 110.9(3) . . ?
O16 P2 O6 112.4(3) . . ?
O16 P2 O13 111.7(3) . . ?
O6 P2 O13 107.7(2) . . ?
O16 P2 O4 110.4(3) . . ?
O6 P2 O4 105.6(2) . . ?
O13 P2 O4 108.8(3) . . ?
Mo5 O3 Cu1 135.5(2) . . ?
P2 O4 Mo1 127.3(2) . . ?
P2 O4 Mo4 133.7(2) . . ?
Mo1 O4 Mo4 99.02(17) . . ?
P2 O6 Mo5 124.6(2) . . ?
P1 O7 Mo3 128.0(3) . . ?
P1 O7 Mo1 124.9(2) . . ?
Mo3 O7 Mo1 89.26(14) . . ?
Mo3 O8 Mo1 124.0(2) . . ?
Mo3 O9 Mo2 120.5(2) . . ?
P1 O10 Mo4 125.6(3) . . ?
P1 O11 Mo2 130.8(3) . . ?
P1 O11 Mo5 133.5(2) . . ?
Mo2 O11 Mo5 93.45(17) . . ?
Mo1 O12 Cu3 140.2(2) . . ?
P2 O13 Mo3 124.3(2) . . ?
P2 O13 Mo2 131.2(2) . . ?
Mo3 O13 Mo2 94.39(16) . . ?
C11 N7 C25 105.1(6) . . ?
C11 N7 Cu1 112.7(5) . . ?
C25 N7 Cu1 142.2(5) . . ?
C8 N8 C1 105.0(6) . . ?
C8 N8 Cu1 113.0(5) . . ?
C1 N8 Cu1 141.3(5) . . ?
Mo2 O18 Mo5 121.8(2) . . ?
C11 N9 C18 107.7(6) . . ?
C11 N9 H9 126.1 . . ?
C18 N9 H9 126.1 . . ?
P1 O22 Cu2 152.0(3) . . ?
Mo1 O23 Mo4 118.9(2) . . ?
C21 N10 C30 104.1(6) . . ?
C21 N10 Cu1 110.7(5) . . ?
C30 N10 Cu1 142.9(6) . . ?
Mo5 O24 Mo4 147.1(3) . . ?
Cu2 O25 H13 109.5 . . ?
C5 N11 C22 105.9(6) . . ?
C5 N11 Cu1 112.2(5) . . ?
C22 N11 Cu1 141.7(5) . . ?
C6 N12 C3 117.6(6) . . ?
C6 N12 Cu2 130.0(5) . . ?
C3 N12 Cu2 112.4(5) . . ?
C26 N13 C15 115.8(6) . . ?
C26 N13 Cu2 131.7(5) . . ?
C15 N13 Cu2 112.5(5) . . ?
C20 N14 C19 106.7(6) . . ?
C20 N14 Cu3 112.7(5) . . ?
C19 N14 Cu3 140.6(5) . . ?
N9 C11 N7 111.8(6) . . ?
N9 C11 C8 133.5(7) . . ?
N7 C11 C8 114.6(6) . . ?
C20 N15 C31 108.1(6) . . ?
C20 N15 H15 125.9 . . ?
C31 N15 H15 125.9 . . ?
C14 N16 C10 108.1(7) . . ?
C14 N16 H16 126.0 . . ?
C10 N16 H16 126.0 . . ?
C16 C12 N17 109.6(7) . . ?
C16 C12 H20 125.2 . . ?
N17 C12 H20 125.2 . . ?
N1 C13 C14 109.7(7) . . ?
N1 C13 H19 125.2 . . ?
C14 C13 H19 125.2 . . ?
N16 C14 C13 106.3(7) . . ?
N16 C14 H18 126.8 . . ?
C13 C14 H18 126.8 . . ?
N13 C15 C28 123.4(7) . . ?
N13 C15 C3 116.0(6) . . ?
C28 C15 C3 120.6(7) . . ?
C9 N17 C12 105.4(6) . . ?
C9 N17 Cu3 112.5(5) . . ?
C12 N17 Cu3 141.9(5) . . ?
C12 C16 N5 106.7(7) . . ?
C12 C16 H21 126.6 . . ?
N5 C16 H21 126.6 . . ?
C4 C17 N6 106.0(7) . . ?
C4 C17 H24 127.0 . . ?
N6 C17 H24 127.0 . . ?
N9 C18 C25 106.6(6) . . ?
N9 C18 H1 126.7 . . ?
C25 C18 H1 126.7 . . ?
C31 C19 N14 108.6(7) . . ?
C31 C19 H14 125.7 . . ?
N14 C19 H14 125.7 . . ?
C21 N18 C34 106.4(7) . . ?
C21 N18 H18A 126.8 . . ?
C34 N18 H18A 126.8 . . ?
N15 C20 N14 110.3(7) . . ?
N15 C20 C10 132.7(7) . . ?
N14 C20 C10 116.8(7) . . ?
N18 C21 N10 113.0(7) . . ?
N18 C21 C5 130.1(7) . . ?
N10 C21 C5 116.8(6) . . ?
C23 C22 N11 109.0(7) . . ?
C23 C22 H7 125.5 . . ?
N11 C22 H7 125.5 . . ?
C22 C23 N2 106.5(7) . . ?
C22 C23 H8 126.8 . . ?
N2 C23 H8 126.8 . . ?
C33 C24 C6 121.2(8) . . ?
C33 C24 H27 119.4 . . ?
C6 C24 H27 119.4 . . ?
C18 C25 N7 108.8(7) . . ?
C18 C25 H2A 125.6 . . ?
N7 C25 H2A 125.6 . . ?
N13 C26 C32 123.9(8) . . ?
N13 C26 H33 118.1 . . ?
C32 C26 H33 118.1 . . ?
C33 C27 C3 117.1(8) . . ?
C33 C27 C29 126.1(8) . . ?
C3 C27 C29 116.8(8) . . ?
C35 C28 C15 117.8(8) . . ?
C35 C28 C36 123.4(8) . . ?
C15 C28 C36 118.6(8) . . ?
C36 C29 C27 121.5(8) . . ?
C36 C29 H29 119.3 . . ?
C27 C29 H29 119.3 . . ?
C34 C30 N10 109.9(7) . . ?
C34 C30 H12 125.1 . . ?
N10 C30 H12 125.1 . . ?
C19 C31 N15 106.3(7) . . ?
C19 C31 H34 126.9 . . ?
N15 C31 H34 126.9 . . ?
C26 C32 C35 120.0(9) . . ?
C26 C32 H32 120.0 . . ?
C35 C32 H32 120.0 . . ?
C24 C33 C27 119.4(8) . . ?
C24 C33 H28 120.3 . . ?
C27 C33 H28 120.3 . . ?
C30 C34 N18 106.5(7) . . ?
C30 C34 H11 126.7 . . ?
N18 C34 H11 126.7 . . ?
C32 C35 C28 118.9(8) . . ?
C32 C35 H31 120.6 . . ?
C28 C35 H31 120.6 . . ?
C29 C36 C28 120.9(8) . . ?
C29 C36 H30 119.6 . . ?
C28 C36 H30 119.6 . . ?

loop_
_geom_bond_atom_site_label_1
_geom_bond_atom_site_label_2
_geom_bond_distance
_geom_bond_site_symmetry_2
_geom_bond_publ_flag
O1W H1WA 0.8501 . ?
O1W H1WB 0.8500 . ?
C1 C2 1.345(10) . ?
C1 N8 1.361(9) . ?
C1 H6 0.9300 . ?
C2 N4 1.360(9) . ?
C2 H5 0.9300 . ?
C3 N12 1.362(8) . ?
C3 C27 1.416(9) . ?
C3 C15 1.420(10) . ?
N1 C10 1.334(9) . ?
N1 C13 1.367(9) . ?
N1 Cu3 2.041(6) . ?
C4 C17 1.376(10) . ?
C4 N3 1.399(9) . ?
C4 H25 0.9300 . ?
N2 C5 1.336(9) . ?
N2 C23 1.377(9) . ?
N2 H2 0.8600 . ?
C5 N11 1.327(8) . ?
C5 C21 1.448(9) . ?
C6 N12 1.323(9) . ?
C6 C24 1.378(10) . ?
C6 H26 0.9300 . ?
C7 N6 1.331(9) . ?
C7 N3 1.331(8) . ?
C7 C9 1.449(9) . ?
C8 N8 1.321(9) . ?
C8 N4 1.347(8) . ?
C8 C11 1.452(9) . ?
N3 Cu3 2.034(6) . ?
C9 N5 1.327(8) . ?
C9 N17 1.338(9) . ?
C10 N16 1.344(9) . ?
C10 C20 1.434(10) . ?
N4 H4 0.8600 . ?
N5 C16 1.364(9) . ?
N5 H5A 0.8600 . ?
N6 C17 1.386(9) . ?
N6 H6A 0.8600 . ?
Mo1 O19 1.682(5) . ?
Mo1 O12 1.733(5) . ?
Mo1 O8 1.921(5) . ?
Mo1 O23 1.951(4) . ?
Mo1 O4 2.140(4) . ?
Mo1 O7 2.464(4) . ?
Mo2 O17 1.695(5) . ?
Mo2 O21 1.699(5) . ?
Mo2 O18 1.926(5) . ?
Mo2 O9 1.963(5) . ?
Mo2 O11 2.245(4) . ?
Mo2 O13 2.348(4) . ?
Mo3 O14 1.695(5) . ?
Mo3 O15 1.712(5) . ?
Mo3 O8 1.918(4) . ?
Mo3 O9 1.932(4) . ?
Mo3 O13 2.260(4) . ?
Mo3 O7 2.359(4) . ?
Mo4 O2 1.689(5) . ?
Mo4 O5 1.707(5) . ?
Mo4 O24 1.917(4) . ?
Mo4 O23 1.990(4) . ?
Mo4 O10 2.240(4) . ?
Mo4 O4 2.320(4) . ?
Mo5 O20 1.706(4) . ?
Mo5 O3 1.726(5) . ?
Mo5 O24 1.895(4) . ?
Mo5 O18 1.934(4) . ?
Mo5 O6 2.202(4) . ?
Mo5 O11 2.384(5) . ?
Cu1 N8 1.985(6) . ?
Cu1 N11 1.989(6) . ?
Cu1 N10 2.019(6) . ?
Cu1 N7 2.023(6) . ?
Cu1 O3 2.200(5) . ?
Cu2 O22 1.876(4) . ?
Cu2 O25 1.943(5) . ?
Cu2 N12 1.991(6) . ?
Cu2 N13 1.992(6) . ?
Cu3 N17 1.991(6) . ?
Cu3 N14 2.000(6) . ?
Cu3 O12 2.222(4) . ?
P1 O22 1.519(5) . ?
P1 O10 1.523(4) . ?
P1 O7 1.541(4) . ?
P1 O11 1.555(5) . ?
P2 O16 1.502(4) . ?
P2 O6 1.525(4) . ?
P2 O13 1.552(4) . ?
P2 O4 1.566(5) . ?
N7 C11 1.341(9) . ?
N7 C25 1.376(9) . ?
N9 C11 1.317(8) . ?
N9 C18 1.365(9) . ?
N9 H9 0.8600 . ?
N10 C21 1.337(9) . ?
N10 C30 1.381(9) . ?
O25 H13 0.8200 . ?
N11 C22 1.384(9) . ?
N13 C26 1.328(9) . ?
N13 C15 1.364(9) . ?
N14 C20 1.345(9) . ?
N14 C19 1.382(10) . ?
N15 C20 1.329(9) . ?
N15 C31 1.393(10) . ?
N15 H15 0.8600 . ?
N16 C14 1.343(10) . ?
N16 H16 0.8600 . ?
C12 C16 1.342(10) . ?
C12 N17 1.362(9) . ?
C12 H20 0.9300 . ?
C13 C14 1.367(10) . ?
C13 H19 0.9300 . ?
C14 H18 0.9300 . ?
C15 C28 1.386(10) . ?
C16 H21 0.9300 . ?
C17 H24 0.9300 . ?
C18 C25 1.370(10) . ?
C18 H1 0.9300 . ?
C19 C31 1.362(10) . ?
C19 H14 0.9300 . ?
N18 C21 1.332(9) . ?
N18 C34 1.378(10) . ?
N18 H18A 0.8600 . ?
C22 C23 1.354(9) . ?
C22 H7 0.9300 . ?
C23 H8 0.9300 . ?
C24 C33 1.325(12) . ?
C24 H27 0.9300 . ?
C25 H2A 0.9300 . ?
C26 C32 1.359(11) . ?
C26 H33 0.9300 . ?
C27 C33 1.399(12) . ?
C27 C29 1.447(11) . ?
C28 C35 1.375(12) . ?
C28 C36 1.448(12) . ?
C29 C36 1.368(13) . ?
C29 H29 0.9300 . ?
C30 C34 1.364(11) . ?
C30 H12 0.9300 . ?
C31 H34 0.9300 . ?
C32 C35 1.362(12) . ?
C32 H32 0.9300 . ?
C33 H28 0.9300 . ?
C34 H11 0.9300 . ?
C35 H31 0.9300 . ?
C36 H30 0.9300 . ?

loop_
_geom_hbond_atom_site_label_D
_geom_hbond_atom_site_label_H
_geom_hbond_atom_site_label_A
_geom_hbond_distance_DH
_geom_hbond_distance_HA
_geom_hbond_distance_DA
_geom_hbond_angle_DHA
_geom_hbond_site_symmetry_A
N16 H16 O10 0.86 2.07 2.796(8) 141.6 1_655
N15 H15 O11 0.86 2.48 3.316(7) 162.8 1_655
N15 H15 O20 0.86 2.35 2.867(8) 118.8 1_655
O25 H13 O9 0.82 1.86 2.628(7) 156.4 .
N9 H9 O7 0.86 2.29 2.952(8) 133.7 1_556
N9 H9 O12 0.86 2.21 2.968(7) 146.8 1_556
N6 H6A O18 0.86 2.38 3.191(7) 156.5 1_554
N6 H6A O6 0.86 2.35 3.033(7) 136.3 1_554
N5 H5A O3 0.86 2.58 3.261(8) 136.7 1_554
N5 H5A O6 0.86 1.96 2.710(7) 144.4 1_554
N4 H4 O23 0.86 1.90 2.730(7) 160.5 1_556
N2 H2 O16 0.86 2.42 2.938(8) 119.1 1_455
N2 H2 O8 0.86 2.08 2.872(7) 153.0 1_455
O1W H1WB O25 0.85 2.19 2.622(8) 111.1 1_556
O1W H1WA O23 0.85 2.09 2.773(7) 136.8 2_646
